data_7128356
loop_
_publ_author_name
'Chida, Koki'
'Yoshii, Takeharu'
'Takahashi, Kazuma'
'Yamamoto, Masanori'
'Kanamaru, Kazuya'
'Ohwada, Mao'
'Deerattrakul, Varisara'
'Maruyama, Jun'
'Kamiya, Kazuhide'
'Hayasaka, Yuichiro'
'Inoue, Masataka'
'Tani, Fumito'
'Nishihara, Hirotomo'

_publ_section_title
;
 Force-responsive ordered carbonaceous frameworks synthesized from
 Ni-porphyrin.
;
_journal_issue 49
_journal_name_full 'Chemical communications (Cambridge, England)'
_journal_page_first 6007
_journal_page_last 6010
_journal_paper_doi 10.1039/d1cc01618k
_journal_volume 57
_journal_year 2021
_chemical_formula_analytical 'C60 H28 N4 Ni1'
_chemical_formula_moiety 'C60 H28 N4 Ni1'
_chemical_formula_structural 'C60 H28 N4 Ni1'
_chemical_formula_sum 'C60 H28 N4 Ni'
_chemical_formula_weight 863.584
_chemical_name_common Ni-P_8e
_chemical_name_systematic
;
    Ni-P_8e
;
_space_group_crystal_system monoclinic
_space_group_IT_number 14
_space_group_name_Hall '-P 2ybc'
_space_group_name_H-M_alt 'P 1 21/c 1'
_audit_update_record
;
2021-02-18 deposited with the CCDC.	2021-05-18 downloaded from the CCDC.
;
_cell_angle_alpha 90
_cell_angle_beta 113.055(3)
_cell_angle_gamma 90
_cell_formula_units_Z 2
_cell_length_a 15.0815(8)
_cell_length_b 11.8280(6)
_cell_length_c 12.8360(7)
_cell_measurement_temperature 298
_cell_volume 2106.9(2)
_computing_cell_refinement 'PDXL Version 2.8.4.0 (Rigaku, 2017)'
_computing_data_collection 'ENTER THE DATA COLLECTION PROGRAM NAME'
_computing_publication_material 'PDXL Version 2.8.4.0 (Rigaku, 2017)'
_computing_structure_refinement 'PDXL Version 2.8.4.0 (Rigaku, 2017)'
_computing_structure_solution 'PDXL Version 2.8.4.0 (Rigaku, 2017)'
_diffrn_ambient_temperature 298
_diffrn_measurement_device_type 'ENTER THE MEASUREMENT DEVICE NAME'
_diffrn_measurement_method 2\q
_diffrn_radiation_type 'Cu K\a'
_diffrn_radiation_wavelength 1.541861
_exptl_crystal_colour 'metallic dark red'
_exptl_crystal_density_diffrn 1.36
_exptl_crystal_description plate
_exptl_crystal_F_000 888.00
_exptl_crystal_recrystallization_method 'Re-crystallisation from solvent: Methanol/dichloromethane'
_pd_calc_method 'Rietveld Refinement'
_pd_char_colour metallic-dark-red
_pd_meas_2theta_range_inc 0.0100
_pd_meas_2theta_range_max 60.0000
_pd_meas_2theta_range_min 2.0000
_pd_meas_number_of_points 5801
_pd_proc_ls_prof_R_factor 0.0311
_pd_proc_ls_prof_wR_expected 0.0205
_pd_proc_ls_prof_wR_factor 0.0443
_refine_ls_goodness_of_fit_all 2.1409
_refine_ls_hydrogen_treatment mixed
_refine_ls_matrix_type full
_refine_ls_number_constraints 1
_refine_ls_number_parameters 171
_refine_ls_number_restraints 145
_refine_ls_R_I_factor 0.0311
_refine_ls_shift/su_max 0.0000
_refine_ls_structure_factor_coef Fsqd
_refine_ls_weighting_scheme sigma
_reflns_d_resolution_high 1.5418
_reflns_d_resolution_low 13.8770
_reflns_limit_h_max 9
_reflns_limit_h_min 0
_reflns_limit_k_max 7
_reflns_limit_k_min 0
_reflns_limit_l_max 8
_reflns_limit_l_min -8
_reflns_number_total 607
_cod_data_source_file d1cc01618k2.cif
_cod_data_source_block Ni-P_8e
_cod_depositor_comments 'Adding full bibliography for 7128356.cif.'
_cod_original_cell_volume 2106.87(19)
_cod_original_formula_sum 'C60 H28 N4 Ni1'
_cod_database_code 7128356
_rigaku_reference_intensity_ratio 0.63

loop_
_symmetry_equiv_pos_site_id
_symmetry_equiv_pos_as_xyz
1 x,y,z
2 x,1/2-y,1/2+z
3 -x,-y,-z
4 -x,-1/2+y,-1/2-z

loop_
_atom_site_label
_atom_site_type_symbol
_atom_site_fract_x
_atom_site_fract_y
_atom_site_fract_z
_atom_site_U_iso_or_equiv
_atom_site_adp_type
_atom_site_occupancy
Ni1 Ni 0.5 0.5 0.5 0.086(2) Uiso 1
N1 N 0.6274(6) 0.5284(9) 0.6281(6) 0.086(2) Uiso 1
N2 N 0.4612(6) 0.3734(9) 0.5735(6) 0.086(2) Uiso 1
C1 C 0.9403(5) 0.9070(7) 0.6303(7) 0.086(2) Uiso 1
C2 C 0.9233(5) 0.8252(7) 0.5470(7) 0.086(2) Uiso 1
C3 C 0.8450(5) 0.7510(7) 0.5229(7) 0.086(2) Uiso 1
C4 C 0.7835(4) 0.7590(7) 0.5805(7) 0.086(2) Uiso 1
C5 C 0.8014(5) 0.8419(7) 0.6634(8) 0.086(2) Uiso 1
C6 C 0.8795(5) 0.9158(7) 0.6892(7) 0.086(2) Uiso 1
C7 C 0.9841(7) 0.8173(9) 0.4853(9) 0.086(2) Uiso 1
C8 C 1.0352(15) 0.8099(15) 0.4325(19) 0.086(2) Uiso 1
C9 C 0.8957(8) 1.0001(9) 0.7743(9) 0.086(2) Uiso 1
C10 C 0.9090(12) 1.0712(16) 0.8464(18) 0.086(2) Uiso 1
C11 C 0.7276(5) 0.2807(7) 1.1149(5) 0.086(2) Uiso 1
C12 C 0.6643(5) 0.3729(8) 1.0824(6) 0.086(2) Uiso 1
C13 C 0.6252(5) 0.4080(8) 0.9681(6) 0.086(2) Uiso 1
C14 C 0.6480(6) 0.3507(7) 0.8859(5) 0.086(2) Uiso 1
C15 C 0.7125(6) 0.2589(7) 0.9206(6) 0.086(2) Uiso 1
C16 C 0.7522(6) 0.2234(7) 1.0349(6) 0.086(2) Uiso 1
C17 C 0.6404(8) 0.4310(12) 1.1653(8) 0.086(2) Uiso 1
C18 C 0.621(2) 0.480(3) 1.2363(10) 0.086(2) Uiso 1
C19 C 0.8167(9) 0.1297(9) 1.0696(8) 0.086(2) Uiso 1
C20 C 0.8715(19) 0.0503(17) 1.0998(11) 0.086(2) Uiso 1
C21 C 0.7012(5) 0.6779(8) 0.5543(7) 0.086(2) Uiso 1
C22 C 0.7028(6) 0.5995(10) 0.6361(7) 0.086(2) Uiso 1
C23 C 0.7804(5) 0.5900(10) 0.7459(8) 0.086(2) Uiso 1
C24 C 0.7513(6) 0.5147(10) 0.8066(6) 0.086(2) Uiso 1
C25 C 0.6565(6) 0.4767(11) 0.7334(6) 0.086(2) Uiso 1
C26 C 0.6069(6) 0.3914(9) 0.7645(5) 0.086(2) Uiso 1
C27 C 0.5187(7) 0.3484(10) 0.6879(6) 0.086(2) Uiso 1
C28 C 0.4696(7) 0.2620(9) 0.7254(6) 0.086(2) Uiso 1
C29 C 0.3852(6) 0.2366(8) 0.6366(7) 0.086(2) Uiso 1
C30 C 0.3810(6) 0.3070(8) 0.5434(6) 0.086(2) Uiso 1
H1 H 1.0001(7) 0.9652(9) 0.6487(10) 0.086(2) Uiso 1
H2 H 0.8319(8) 0.6874(9) 0.4579(9) 0.086(2) Uiso 1
H3 H 0.7552(7) 0.8484(10) 0.7100(10) 0.086(2) Uiso 1
H4 H 1.080(11) 0.803(3) 0.386(14) 0.086(2) Uiso 1
H5 H 0.921(2) 1.134(13) 0.910(11) 0.086(2) Uiso 1
H6 H 0.7578(7) 0.2537(10) 1.2026(7) 0.086(2) Uiso 1
H7 H 0.5764(8) 0.4797(11) 0.9437(9) 0.086(2) Uiso 1
H8 H 0.7320(10) 0.2140(10) 0.8588(8) 0.086(2) Uiso 1
H9 H 0.604(12) 0.523(15) 1.2992(18) 0.086(2) Uiso 1
H10 H 0.920(11) -0.020(10) 1.127(3) 0.086(2) Uiso 1
H11 H 0.8475(9) 0.6364(18) 0.7729(13) 0.086(2) Uiso 1
H12 H 0.7901(10) 0.4863(17) 0.8925(9) 0.086(2) Uiso 1
H13 H 0.4968(10) 0.2263(16) 0.8096(10) 0.086(2) Uiso 1
H14 H 0.3303(10) 0.1766(15) 0.6343(10) 0.086(2) Uiso 1

loop_
_atom_type_symbol
_atom_type_description
_atom_type_scat_dispersion_real
_atom_type_scat_dispersion_imag
_atom_type_scat_Cromer_Mann_a1
_atom_type_scat_Cromer_Mann_b1
_atom_type_scat_Cromer_Mann_a2
_atom_type_scat_Cromer_Mann_b2
_atom_type_scat_Cromer_Mann_a3
_atom_type_scat_Cromer_Mann_b3
_atom_type_scat_Cromer_Mann_a4
_atom_type_scat_Cromer_Mann_b4
_atom_type_scat_Cromer_Mann_c
_atom_type_scat_source
C C 0.017 0.009 2.31000 1.02000 1.58860 0.865000 20.8439 10.2075 0.568700 51.6512 0.215600
;
    International Tables for Crystallography Vol. C, Table 6.1.1.4 (1999),
    and KEK Report 88-14, 1-136.
;
H H 0.000 0.000 0.489918 0.262003 0.196767 0.049879 20.6593 7.74039 49.5519 2.20159 0.001305
;
    International Tables for Crystallography Vol. C, Table 6.1.1.4 (1999).
;
N N 0.029 0.018 12.2126 3.13220 2.01250 1.16630 0.005700 9.89330 28.9975 0.582600 -11.529
;
    International Tables for Crystallography Vol. C, Table 6.1.1.4 (1999),
    and KEK Report 88-14, 1-136.
;
Ni Ni -3.033 0.510 12.8376 7.29200 4.44380 2.38000 3.87850 0.256500 12.1763 66.3421 1.03410
;
    International Tables for Crystallography Vol. C, Table 6.1.1.4 (1999),
    and KEK Report 88-14, 1-136.
;

loop_
_geom_angle_atom_site_label_1
_geom_angle_atom_site_label_2
_geom_angle_atom_site_label_3
_geom_angle
_geom_angle_publ_flag
_geom_angle_site_symmetry_1
_geom_angle_site_symmetry_2
_geom_angle_site_symmetry_3
Ni1 N2 C30 134.1(6) yes . . .
Ni1 N1 C22 131.0(8) yes . . .
Ni1 N1 C25 124.0(9) yes . . .
Ni1 N2 C27 118.5(8) yes . . .
N1 Ni1 N2 95.9(4) yes . . .
N1 Ni1 N2 84.1(5) yes . . 3_666
N1 Ni1 N2 84.1(5) yes 3_666 . .
N1 Ni1 N2 95.9(4) yes 3_666 . 3_666
N2 Ni1 N2 179.999999146(9) yes . . 3_666
N1 Ni1 N1 180 yes . . 3_666
N2 C30 C29 110.6(7) yes . . .
N1 C22 C23 110.7(10) yes . . .
N1 C22 C21 125.2(7) yes . . .
N1 C25 C24 110.5(11) yes . . .
N1 C25 C26 126.3(9) yes . . .
N2 C30 C21 124.2(10) yes . . 3_666
N2 C27 C26 132.9(12) yes . . .
N2 C27 C28 107.8(9) yes . . .
C22 N1 C25 105.0(7) yes . . .
C27 N2 C30 106.8(10) yes . . .
C2 C1 C6 120.2(9) yes . . .
C27 C28 C29 107.9(8) yes . . .
C28 C29 C30 106.8(10) yes . . .
C1 C2 C3 119.4(10) yes . . .
C1 C2 C7 120.4(10) yes . . .
C3 C2 C7 120.2(11) yes . . .
C2 C3 C4 121.0(9) yes . . .
C21 C30 C29 123.9(10) yes 3_666 . .
C3 C4 C5 118.8(8) yes . . .
C3 C4 C21 120.1(9) yes . . .
C5 C4 C21 121.1(10) yes . . .
C4 C5 C6 120.9(11) yes . . .
C1 C6 C5 119.6(9) yes . . .
C1 C6 C9 120.8(10) yes . . .
C5 C6 C9 119.6(13) yes . . .
C2 C7 C8 179.5(18) yes . . .
C6 C9 C10 180(2) yes . . .
C13 C14 C15 118.4(7) yes . . .
C12 C11 C16 120.3(7) yes . . .
C11 C12 C13 119.8(10) yes . . .
C11 C12 C17 119.6(9) yes . . .
C13 C12 C17 120.6(12) yes . . .
C12 C13 C14 120.9(9) yes . . .
C23 C24 C25 106.9(7) yes . . .
C13 C14 C26 119.9(9) yes . . .
C15 C14 C26 121.7(9) yes . . .
C14 C15 C16 121.1(9) yes . . .
C11 C16 C15 119.5(9) yes . . .
C11 C16 C19 119.6(9) yes . . .
C15 C16 C19 121.0(12) yes . . .
C12 C17 C18 179(2) yes . . .
C16 C19 C20 179.5(17) yes . . .
C4 C21 C22 119.3(7) yes . . .
C4 C21 C30 119.3(9) yes . . 3_666
C22 C21 C30 120.8(9) yes . . 3_666
C21 C22 C23 123.8(10) yes . . .
C22 C23 C24 106.8(9) yes . . .
C24 C25 C26 122.9(9) yes . . .
C14 C26 C25 118.1(8) yes . . .
C14 C26 C27 120.1(11) yes . . .
C25 C26 C27 121.7(8) yes . . .
C26 C27 C28 119.3(8) yes . . .
C2 C1 H1 119.8(14) no . . .
C6 C1 H1 119.9(13) no . . .
C2 C3 H2 119.2(14) no . . .
C16 C11 H6 119.7(11) no . . .
C23 C24 H12 128.2(15) no . . .
C25 C24 H12 124.8(18) no . . .
C12 C11 H6 119.9(12) no . . .
C7 C8 H4 180(5) no . . .
C17 C18 H9 180(13) no . . .
C14 C15 H8 119.8(10) no . . .
C14 C13 H7 119.8(11) no . . .
C12 C13 H7 119.3(14) no . . .
C6 C5 H3 119.2(13) no . . .
C9 C10 H5 180(4) no . . .
C19 C20 H10 180(6) no . . .
C16 C15 H8 119.1(12) no . . .
C27 C28 H13 124.3(13) no . . .
C29 C28 H13 127.8(18) no . . .
C22 C23 H11 125.0(18) no . . .
C28 C29 H14 128.3(15) no . . .
C30 C29 H14 125.0(11) no . . .
C4 C5 H3 119.9(11) no . . .
C4 C3 H2 119.7(12) no . . .
C24 C23 H11 128.2(14) no . . .

loop_
_geom_bond_atom_site_label_1
_geom_bond_atom_site_label_2
_geom_bond_distance
_geom_bond_publ_flag
_geom_bond_site_symmetry_1
_geom_bond_site_symmetry_2
Ni1 N1 2.009(7) yes . .
Ni1 N1 2.009(7) yes . 3_666
Ni1 N2 1.977(10) yes . .
Ni1 N2 1.977(10) yes . 3_666
N1 C22 1.385(14) yes . .
N1 C25 1.389(12) yes . .
N2 C27 1.413(9) yes . .
N2 C30 1.364(13) yes . .
C1 C2 1.389(12) yes . .
C1 C6 1.402(14) yes . .
C25 C26 1.404(16) yes . .
C2 C3 1.405(11) yes . .
C2 C7 1.430(16) yes . .
C3 C4 1.397(14) yes . .
C26 C27 1.403(12) yes . .
C4 C5 1.393(12) yes . .
C4 C21 1.498(11) yes . .
C5 C6 1.399(11) yes . .
C27 C28 1.451(16) yes . .
C6 C9 1.427(14) yes . .
C7 C8 1.21(3) yes . .
C12 C13 1.412(10) yes . .
C9 C10 1.21(2) yes . .
C28 C29 1.368(11) yes . .
C11 C12 1.402(12) yes . .
C11 C16 1.396(12) yes . .
C29 C30 1.439(13) yes . .
C15 C16 1.415(10) yes . .
C12 C17 1.426(15) yes . .
C13 C14 1.406(12) yes . .
C14 C15 1.408(12) yes . .
C14 C26 1.512(9) yes . .
C16 C19 1.425(14) yes . .
C17 C18 1.21(3) yes . .
C19 C20 1.21(2) yes . .
C21 C22 1.394(14) yes . .
C21 C30 1.388(9) yes . 3_666
C22 C23 1.442(10) yes . .
C23 C24 1.364(15) yes . .
C24 C25 1.441(11) yes . .
C1 H1 1.085(13) no . .
C3 H2 1.082(14) no . .
C5 H3 1.083(17) no . .
C10 H5 1.07(15) no . .
C11 H6 1.084(11) no . .
C20 H10 1.07(13) no . .
C24 H12 1.080(14) no . .
C13 H7 1.086(15) no . .
C8 H4 1.1(2) no . .
C18 H9 1.07(13) no . .
C15 H8 1.087(16) no . .
C28 H13 1.080(15) no . .
C23 H11 1.081(17) no . .
C29 H14 1.082(19) no . .
